data_7247580
loop_
_publ_author_name
'Sobczak, Paulina'
'Siera\'nski, Tomasz'
'\'Swi\;atkowski, Marcin'
'Trz\;esowska-Kruszy\'nska, Agata'

_publ_section_title
;
 New Schiff base salts as sources of blue and green light in the solid
 state: the role of the anion and protonation
;
_journal_issue 44
_journal_name_full CrystEngComm
_journal_page_first 6185
_journal_page_last 6193
_journal_paper_doi 10.1039/D3CE00758H
_journal_volume 25
_journal_year 2023
_chemical_formula_moiety 'C15 H14 N O3, Br, H2 O'
_chemical_formula_sum 'C15 H16 Br N O4'
_chemical_formula_weight 354.20
_space_group_crystal_system monoclinic
_space_group_IT_number 14
_space_group_name_Hall '-P 2ybc'
_space_group_name_H-M_alt 'P 1 21/c 1'
_atom_sites_solution_hydrogens mixed
_atom_sites_solution_primary dual
_audit_creation_date 2022-12-06
_audit_creation_method
;
Olex2 1.5-ac5-024
(compiled 2022.04.12 svn.rca3783a0 for Rigaku Oxford Diffraction, GUI svn.r6498)
;
_audit_update_record
;
2023-07-28 deposited with the CCDC.	2023-10-25 downloaded from the CCDC.
;
_cell_angle_alpha 90
_cell_angle_beta 92.616(2)
_cell_angle_gamma 90
_cell_formula_units_Z 4
_cell_length_a 4.72040(10)
_cell_length_b 21.1550(5)
_cell_length_c 15.1364(3)
_cell_measurement_reflns_used 14065
_cell_measurement_temperature 100.00(10)
_cell_measurement_theta_max 78.7200
_cell_measurement_theta_min 3.5850
_cell_volume 1509.95(6)
_computing_cell_refinement 'CrysAlisPro 1.171.42.68a (Rigaku OD, 2022)'
_computing_data_collection 'CrysAlisPro 1.171.42.68a (Rigaku OD, 2022)'
_computing_data_reduction 'CrysAlisPro 1.171.42.68a (Rigaku OD, 2022)'
_computing_molecular_graphics 'Olex2 1.5-ac5-024 (Dolomanov et al., 2009)'
_computing_publication_material 'Olex2 1.5-ac5-024 (Dolomanov et al., 2009)'
_computing_structure_refinement 'SHELXL 2018/3 (Sheldrick, 2015)'
_computing_structure_solution 'SHELXT 2018/2 (Sheldrick, 2018)'
_diffrn_ambient_environment N~2~
_diffrn_ambient_temperature 100.00(10)
_diffrn_detector 'Hybrid Pixel Array Detector'
_diffrn_detector_area_resol_mean 5.8140
_diffrn_detector_type 'Pilatus 300K'
_diffrn_measured_fraction_theta_full 1.000
_diffrn_measured_fraction_theta_max 0.968
_diffrn_measurement_details
;
List of Runs (angles in degrees, time in seconds):

  # Type    Start    End  Width  t~exp~   \w     \q     \k     \f   Frames
#--------------------------------------------------------------------------
  1  \w    -61.00  26.00   0.50    4.55    --  -49.71  19.00   0.00  174
  2  \w     27.00 115.00   0.50    4.55    --   49.71  77.00 -60.00  176
  3  \w     98.00 178.00   0.50   16.07    --  107.75  38.00  30.00  160
  4  \w     85.00 173.00   0.50   16.07    --  107.75  77.00-180.00  176
  5  \w     39.00 110.00   0.50   16.07    --  107.75 -99.00  30.00  142
  6  \w     33.00  71.00   0.50   16.07    --  107.75 -38.00 -60.00   76
  7  \w     33.00  71.00   0.50   16.07    --  107.75 -38.00 -90.00   76
  8  \w     39.00 110.00   0.50   16.07    --  107.75 -99.00 -30.00  142
  9  \w     33.00  71.00   0.50   16.07    --  107.75 -38.00-180.00   76
 10  \w     38.00 117.00   0.50   16.07    --  107.75-125.00 -60.00  158
 11  \w     33.00  71.00   0.50   16.07    --  107.75 -38.00  60.00   76
 12  \w     33.00  71.00   0.50   16.07    --  107.75 -38.00  30.00   76
 13  \w     37.00  96.00   0.50   16.07    --  107.75 -57.00 120.00  118
 14  \w     39.00 110.00   0.50   16.07    --  107.75 -99.00 150.00  142
 15  \w     37.00  96.00   0.50   16.07    --  107.75 -57.00 150.00  118
 16  \w     35.00 121.00   0.50    4.55    --   49.71  57.00 150.00  172
 17  \w     59.00 120.00   0.50    4.55    --   49.71 178.00 150.00  122
 18  \w     27.00 115.00   0.50    4.55    --   49.71  77.00  30.00  176
 19  \w     27.00 115.00   0.50    4.55    --   49.71  77.00-150.00  176
 20  \w     35.00 121.00   0.50    4.55    --   49.71  57.00-150.00  172
 21  \w     27.00 115.00   0.50    4.55    --   49.71  77.00-120.00  176
 22  \w     27.00 115.00   0.50    4.55    --   49.71  77.00  60.00  176
 23  \w    -92.00 -16.00   0.50   16.07    --  -86.25 125.00  60.00  152
 24  \w    -97.00 -11.00   0.50   16.07    --  -86.25  19.00-120.00  172
 25  \w   -124.00 -39.00   0.50    4.55    --  -49.71 -38.00  30.00  170
 26  \w   -120.00 -38.00   0.50    4.55    --  -49.71-178.00  30.00  164
 27  \w   -155.00 -82.00   0.50   16.07    --  -86.25 -99.00 150.00  146
 28  \w   -151.00 -64.00   0.50   16.07    --  -86.25 -77.00  90.00  174
 29  \w   -151.00 -64.00   0.50   16.07    --  -86.25 -77.00  30.00  174
 30  \w   -157.00 -85.50   0.50   16.07    --  -86.25 -57.00-150.00  143
;
_diffrn_measurement_device 'four-circle diffractometer'
_diffrn_measurement_device_type 'XtaLAB Synergy, Dualflex, Pilatus 300K'
_diffrn_measurement_method '\w scans'
_diffrn_orient_matrix_type 'CrysAlisPro convention (1999,Acta A55,543-557)'
_diffrn_orient_matrix_UB_11 -0.1307539000
_diffrn_orient_matrix_UB_12 -0.0666901000
_diffrn_orient_matrix_UB_13 -0.0054233000
_diffrn_orient_matrix_UB_21 -0.1478950000
_diffrn_orient_matrix_UB_22 0.0167720000
_diffrn_orient_matrix_UB_23 -0.0898027000
_diffrn_orient_matrix_UB_31 0.2603704000
_diffrn_orient_matrix_UB_32 -0.0239355000
_diffrn_orient_matrix_UB_33 -0.0478263000
_diffrn_radiation_monochromator mirror
_diffrn_radiation_probe x-ray
_diffrn_radiation_type 'Cu K\a'
_diffrn_radiation_wavelength 1.54184
_diffrn_reflns_av_R_equivalents 0.0516
_diffrn_reflns_av_unetI/netI 0.0211
_diffrn_reflns_Laue_measured_fraction_full 1.000
_diffrn_reflns_Laue_measured_fraction_max 0.968
_diffrn_reflns_limit_h_max 5
_diffrn_reflns_limit_h_min -5
_diffrn_reflns_limit_k_max 26
_diffrn_reflns_limit_k_min -26
_diffrn_reflns_limit_l_max 18
_diffrn_reflns_limit_l_min -19
_diffrn_reflns_number 22483
_diffrn_reflns_point_group_measured_fraction_full 1.000
_diffrn_reflns_point_group_measured_fraction_max 0.968
_diffrn_reflns_theta_full 67.684
_diffrn_reflns_theta_max 78.882
_diffrn_reflns_theta_min 4.180
_diffrn_source 'micro-focus sealed X-ray tube'
_diffrn_source_type 'PhotonJet (Cu) X-ray Source'
_exptl_absorpt_coefficient_mu 3.854
_exptl_absorpt_correction_T_max 0.912
_exptl_absorpt_correction_T_min 0.466
_exptl_absorpt_correction_type analytical
_exptl_absorpt_process_details
;
CrysAlisPro 1.171.42.68a (Rigaku Oxford Diffraction, 2022)
Analytical numeric absorption correction using a multifaceted crystal
model based on expressions derived by R.C. Clark & J.S. Reid.
(Clark, R. C. & Reid, J. S. (1995). Acta Cryst. A51, 887-897)
Empirical absorption correction using spherical harmonics,
implemented in SCALE3 ABSPACK scaling algorithm.
;
_exptl_crystal_colour yellow
_exptl_crystal_colour_primary yellow
_exptl_crystal_density_diffrn 1.558
_exptl_crystal_description plate
_exptl_crystal_F_000 720
_exptl_crystal_size_max 0.367
_exptl_crystal_size_mid 0.054
_exptl_crystal_size_min 0.034
_refine_diff_density_max 1.271
_refine_diff_density_min -0.489
_refine_diff_density_rms 0.094
_refine_ls_extinction_method none
_refine_ls_goodness_of_fit_ref 1.067
_refine_ls_hydrogen_treatment constr
_refine_ls_matrix_type full
_refine_ls_number_parameters 192
_refine_ls_number_reflns 3130
_refine_ls_number_restraints 0
_refine_ls_restrained_S_all 1.067
_refine_ls_R_factor_all 0.0491
_refine_ls_R_factor_gt 0.0441
_refine_ls_shift/su_max 0.000
_refine_ls_shift/su_mean 0.000
_refine_ls_structure_factor_coef Fsqd
_refine_ls_weighting_details 'w=1/[\s^2^(Fo^2^)+(0.0443P)^2^+4.7773P] where P=(Fo^2^+2Fc^2^)/3'
_refine_ls_weighting_scheme calc
_refine_ls_wR_factor_gt 0.1075
_refine_ls_wR_factor_ref 0.1102
_reflns_Friedel_coverage 0.000
_reflns_number_gt 2808
_reflns_number_total 3130
_reflns_threshold_expression 'I > 2\s(I)'
_cod_data_source_file d3ce00758h2.cif
_cod_data_source_block ps010-5
_cod_depositor_comments 'Adding full bibliography for 7247579--7247585.cif.'
_cod_database_code 7247580
_shelx_shelxl_version_number 2018/3
_chemical_oxdiff_formula 'C15 H16 Br1 N1 O4'
_shelx_space_group_comment
;
The symmetry employed for this shelxl refinement is uniquely defined
by the following loop, which should always be used as a source of
symmetry information in preference to the above space-group names.
They are only intended as comments.
;
_shelx_estimated_absorpt_t_max 0.880
_shelx_estimated_absorpt_t_min 0.332
_olex2_refinement_description
;
1. Fixed Uiso
 At 1.2 times of:
  All C(H) groups, All N(H) groups
 At 1.5 times of:
  All C(H,H,H) groups, All O(H) groups, All O(H,H) groups
2.a Riding coordinates:
 O4(H4A,H4B)
2.b Aromatic/amide H refined with riding coordinates:
 N1(H1A), C7(H7), C6(H6), C14(H14), C11(H11), C8(H8), C4(H4), C13(H13), C3(H3),
  C10(H10)
2.c Idealised Me refined as rotating group:
 C15(H15A,H15B,H15C)
2.d Idealised tetrahedral OH refined as rotating group:
 O1(H1)
;
_olex2_submission_special_instructions 'No special instructions were received'
_oxdiff_exptl_absorpt_empirical_details
;
Empirical correction (ABSPACK) includes:
- Absorption correction using spherical harmonics
- Frame scaling
;
_oxdiff_exptl_absorpt_empirical_full_max 1.993
_oxdiff_exptl_absorpt_empirical_full_min 0.432

loop_
_space_group_symop_operation_xyz
'x, y, z'
'-x, y+1/2, -z+1/2'
'-x, -y, -z'
'x, -y-1/2, z-1/2'

loop_
_atom_site_label
_atom_site_type_symbol
_atom_site_fract_x
_atom_site_fract_y
_atom_site_fract_z
_atom_site_U_iso_or_equiv
_atom_site_adp_type
_atom_site_occupancy
_atom_site_site_symmetry_order
_atom_site_calc_flag
_atom_site_refinement_flags_posn
_atom_site_refinement_flags_adp
_atom_site_refinement_flags_occupancy
_atom_site_disorder_assembly
_atom_site_disorder_group
Br1 Br -0.83882(7) 0.29734(2) 0.35945(2) 0.02400(13) Uani 1 1 d . . . . .
O3 O 1.7208(5) 0.94858(11) 0.46216(16) 0.0247(5) Uani 1 1 d . . . . .
O2 O -0.2211(6) 0.54315(13) 0.24441(18) 0.0341(6) Uani 1 1 d . . . . .
O1 O -0.0919(6) 0.51307(13) 0.38217(19) 0.0378(6) Uani 1 1 d . . . . .
H1 H -0.210663 0.484063 0.372298 0.057 Uiso 1 1 calc R U . . .
N1 N 0.7563(6) 0.74427(13) 0.34699(18) 0.0209(6) Uani 1 1 d . . . . .
H1A H 0.783351 0.765694 0.298258 0.025 Uiso 1 1 calc R U . . .
O4 O -0.3445(7) 0.40515(15) 0.3646(2) 0.0473(8) Uani 1 1 d . . . . .
H4A H -0.519789 0.378924 0.367554 0.071 Uiso 1 1 d R U . . .
H4B H -0.160889 0.375514 0.365554 0.071 Uiso 1 1 d R U . . .
C1 C -0.0792(7) 0.54962(15) 0.3106(2) 0.0208(6) Uani 1 1 d . . . . .
C12 C 1.5236(6) 0.90305(15) 0.4447(2) 0.0198(6) Uani 1 1 d . . . . .
C7 C 0.1865(7) 0.64099(16) 0.2540(2) 0.0216(6) Uani 1 1 d . . . . .
H7 H 0.081540 0.636059 0.199344 0.026 Uiso 1 1 calc R U . . .
C6 C 0.3895(7) 0.68824(16) 0.2628(2) 0.0212(6) Uani 1 1 d . . . . .
H6 H 0.422946 0.715743 0.214769 0.025 Uiso 1 1 calc R U . . .
C9 C 1.1193(7) 0.80845(15) 0.4218(2) 0.0213(7) Uani 1 1 d . . . . .
C14 C 1.1759(7) 0.84930(16) 0.3519(2) 0.0237(7) Uani 1 1 d . . . . .
H14 H 1.075640 0.844383 0.296430 0.028 Uiso 1 1 calc R U . . .
C5 C 0.5435(7) 0.69490(15) 0.3428(2) 0.0204(6) Uani 1 1 d . . . . .
C11 C 1.4737(7) 0.86173(17) 0.5141(2) 0.0243(7) Uani 1 1 d . . . . .
H11 H 1.578164 0.865918 0.568945 0.029 Uiso 1 1 calc R U . . .
C2 C 0.1350(7) 0.60088(16) 0.3238(2) 0.0216(7) Uani 1 1 d . . . . .
C8 C 0.9093(7) 0.75924(16) 0.4167(2) 0.0215(6) Uani 1 1 d . . . . .
H8 H 0.880623 0.735782 0.469090 0.026 Uiso 1 1 calc R U . . .
C4 C 0.4941(7) 0.65608(17) 0.4136(2) 0.0251(7) Uani 1 1 d . . . . .
H4 H 0.598892 0.661416 0.468176 0.030 Uiso 1 1 calc R U . . .
C13 C 1.3757(7) 0.89661(16) 0.3628(2) 0.0215(6) Uani 1 1 d . . . . .
H13 H 1.412474 0.924429 0.315364 0.026 Uiso 1 1 calc R U . . .
C3 C 0.2889(7) 0.60898(18) 0.4043(2) 0.0267(7) Uani 1 1 d . . . . .
H3 H 0.253029 0.582156 0.452871 0.032 Uiso 1 1 calc R U . . .
C10 C 1.2738(7) 0.81513(16) 0.5031(2) 0.0233(7) Uani 1 1 d . . . . .
H10 H 1.239224 0.787159 0.550490 0.028 Uiso 1 1 calc R U . . .
C15 C 1.7735(7) 0.99255(16) 0.3938(2) 0.0243(7) Uani 1 1 d . . . . .
H15A H 1.841391 0.969944 0.342369 0.037 Uiso 1 1 calc R U . . .
H15B H 1.917570 1.022982 0.415009 0.037 Uiso 1 1 calc R U . . .
H15C H 1.597709 1.015028 0.376913 0.037 Uiso 1 1 calc R U . . .

loop_
_atom_site_aniso_label
_atom_site_aniso_U_11
_atom_site_aniso_U_22
_atom_site_aniso_U_33
_atom_site_aniso_U_23
_atom_site_aniso_U_13
_atom_site_aniso_U_12
Br1 0.0273(2) 0.0309(2) 0.01371(18) -0.00045(13) -0.00006(12) -0.00370(14)
O3 0.0212(11) 0.0285(12) 0.0240(12) -0.0002(10) -0.0033(9) -0.0060(9)
O2 0.0317(14) 0.0367(15) 0.0337(14) -0.0082(11) -0.0001(11) -0.0098(11)
O1 0.0399(16) 0.0346(15) 0.0384(15) 0.0051(12) -0.0042(12) -0.0131(12)
N1 0.0208(13) 0.0241(14) 0.0175(13) -0.0013(11) -0.0006(10) 0.0024(11)
O4 0.0428(17) 0.0382(16) 0.061(2) -0.0030(15) 0.0035(15) -0.0110(13)
C1 0.0175(15) 0.0224(16) 0.0224(16) -0.0062(13) 0.0016(12) -0.0019(12)
C12 0.0162(15) 0.0215(15) 0.0217(16) -0.0033(12) -0.0002(12) 0.0010(12)
C7 0.0182(15) 0.0301(17) 0.0162(15) -0.0054(13) -0.0028(12) 0.0002(13)
C6 0.0189(15) 0.0256(17) 0.0189(15) -0.0031(12) -0.0005(12) 0.0010(12)
C9 0.0177(15) 0.0207(16) 0.0260(17) -0.0049(13) 0.0048(12) 0.0004(12)
C14 0.0247(17) 0.0246(16) 0.0215(16) -0.0031(13) -0.0026(13) 0.0014(13)
C5 0.0160(14) 0.0231(16) 0.0219(16) -0.0074(12) -0.0024(12) 0.0016(12)
C11 0.0226(16) 0.0323(18) 0.0176(16) -0.0019(13) -0.0031(12) 0.0014(13)
C2 0.0174(15) 0.0244(16) 0.0229(16) -0.0056(13) 0.0000(12) 0.0016(12)
C8 0.0211(15) 0.0244(16) 0.0191(15) -0.0023(12) 0.0007(12) 0.0012(12)
C4 0.0265(17) 0.0301(18) 0.0181(16) -0.0045(13) -0.0060(13) 0.0003(14)
C13 0.0225(16) 0.0237(16) 0.0181(15) -0.0005(12) -0.0010(12) -0.0016(12)
C3 0.0281(18) 0.0310(18) 0.0208(16) 0.0007(14) -0.0006(13) 0.0006(14)
C10 0.0224(16) 0.0278(17) 0.0199(16) 0.0006(13) 0.0008(12) 0.0030(13)
C15 0.0196(15) 0.0250(17) 0.0279(17) -0.0002(13) -0.0045(13) -0.0048(12)

loop_
_atom_type_symbol
_atom_type_description
_atom_type_scat_dispersion_real
_atom_type_scat_dispersion_imag
_atom_type_scat_source
C C 0.0181 0.0091 'International Tables Vol C Tables 4.2.6.8 and 6.1.1.4'
H H 0.0000 0.0000 'International Tables Vol C Tables 4.2.6.8 and 6.1.1.4'
Br Br -0.6763 1.2805 'International Tables Vol C Tables 4.2.6.8 and 6.1.1.4'
N N 0.0311 0.0180 'International Tables Vol C Tables 4.2.6.8 and 6.1.1.4'
O O 0.0492 0.0322 'International Tables Vol C Tables 4.2.6.8 and 6.1.1.4'

loop_
_exptl_crystal_face_index_h
_exptl_crystal_face_index_k
_exptl_crystal_face_index_l
_exptl_crystal_face_perp_dist
0 10 6 0.0172
0 -10 -6 0.0172
3 3 -1 0.1634
-3 -1 2 0.1764
-3 0 5 0.1544
0 -13 -4 0.0143
0 -12 -5 0.0130
0 8 8 0.0197
0 0 -10 0.0241
0 13 3 0.0193
0 -2 10 0.0196
0 10 -6 0.0295
0 11 -6 0.0247

loop_
_geom_angle_atom_site_label_1
_geom_angle_atom_site_label_2
_geom_angle_atom_site_label_3
_geom_angle
_geom_angle_site_symmetry_1
_geom_angle_site_symmetry_3
_geom_angle_publ_flag
C12 O3 C15 117.6(2) . . ?
C1 O1 H1 109.5 . . ?
C5 N1 H1A 117.5 . . ?
C8 N1 H1A 117.5 . . ?
C8 N1 C5 125.0(3) . . ?
H4A O4 H4B 110.3 . . ?
O2 C1 O1 125.0(3) . . ?
O2 C1 C2 123.4(3) . . ?
O1 C1 C2 111.6(3) . . ?
O3 C12 C11 115.8(3) . . ?
O3 C12 C13 123.4(3) . . ?
C11 C12 C13 120.7(3) . . ?
C6 C7 H7 119.6 . . ?
C2 C7 H7 119.6 . . ?
C2 C7 C6 120.8(3) . . ?
C7 C6 H6 120.4 . . ?
C7 C6 C5 119.2(3) . . ?
C5 C6 H6 120.4 . . ?
C14 C9 C8 124.2(3) . . ?
C14 C9 C10 119.3(3) . . ?
C10 C9 C8 116.6(3) . . ?
C9 C14 H14 119.7 . . ?
C13 C14 C9 120.7(3) . . ?
C13 C14 H14 119.7 . . ?
C6 C5 N1 116.4(3) . . ?
C4 C5 N1 122.5(3) . . ?
C4 C5 C6 121.1(3) . . ?
C12 C11 H11 120.1 . . ?
C10 C11 C12 119.9(3) . . ?
C10 C11 H11 120.1 . . ?
C7 C2 C1 119.0(3) . . ?
C7 C2 C3 119.1(3) . . ?
C3 C2 C1 121.8(3) . . ?
N1 C8 C9 125.4(3) . . ?
N1 C8 H8 117.3 . . ?
C9 C8 H8 117.3 . . ?
C5 C4 H4 120.3 . . ?
C5 C4 C3 119.3(3) . . ?
C3 C4 H4 120.3 . . ?
C12 C13 H13 120.5 . . ?
C14 C13 C12 119.1(3) . . ?
C14 C13 H13 120.5 . . ?
C2 C3 H3 119.8 . . ?
C4 C3 C2 120.4(3) . . ?
C4 C3 H3 119.8 . . ?
C9 C10 H10 119.8 . . ?
C11 C10 C9 120.3(3) . . ?
C11 C10 H10 119.8 . . ?
O3 C15 H15A 109.5 . . ?
O3 C15 H15B 109.5 . . ?
O3 C15 H15C 109.5 . . ?
H15A C15 H15B 109.5 . . ?
H15A C15 H15C 109.5 . . ?
H15B C15 H15C 109.5 . . ?

loop_
_geom_bond_atom_site_label_1
_geom_bond_atom_site_label_2
_geom_bond_distance
_geom_bond_site_symmetry_2
_geom_bond_publ_flag
O3 C12 1.357(4) . ?
O3 C15 1.422(4) . ?
O2 C1 1.188(4) . ?
O1 H1 0.8400 . ?
O1 C1 1.334(4) . ?
N1 H1A 0.8800 . ?
N1 C5 1.448(4) . ?
N1 C8 1.291(4) . ?
O4 H4A 0.9988 . ?
O4 H4B 1.0694 . ?
C1 C2 1.490(4) . ?
C12 C11 1.395(5) . ?
C12 C13 1.402(4) . ?
C7 H7 0.9500 . ?
C7 C6 1.387(5) . ?
C7 C2 1.386(5) . ?
C6 H6 0.9500 . ?
C6 C5 1.391(4) . ?
C9 C14 1.401(5) . ?
C9 C8 1.437(5) . ?
C9 C10 1.409(5) . ?
C14 H14 0.9500 . ?
C14 C13 1.380(5) . ?
C5 C4 1.378(5) . ?
C11 H11 0.9500 . ?
C11 C10 1.369(5) . ?
C2 C3 1.400(5) . ?
C8 H8 0.9500 . ?
C4 H4 0.9500 . ?
C4 C3 1.392(5) . ?
C13 H13 0.9500 . ?
C3 H3 0.9500 . ?
C10 H10 0.9500 . ?
C15 H15A 0.9800 . ?
C15 H15B 0.9800 . ?
C15 H15C 0.9800 . ?

loop_
_geom_torsion_atom_site_label_1
_geom_torsion_atom_site_label_2
_geom_torsion_atom_site_label_3
_geom_torsion_atom_site_label_4
_geom_torsion
_geom_torsion_site_symmetry_1
_geom_torsion_site_symmetry_2
_geom_torsion_site_symmetry_3
_geom_torsion_site_symmetry_4
_geom_torsion_publ_flag
O3 C12 C11 C10 178.6(3) . . . . ?
O3 C12 C13 C14 -179.0(3) . . . . ?
O2 C1 C2 C7 -4.3(5) . . . . ?
O2 C1 C2 C3 176.8(3) . . . . ?
O1 C1 C2 C7 176.4(3) . . . . ?
O1 C1 C2 C3 -2.5(5) . . . . ?
N1 C5 C4 C3 -179.0(3) . . . . ?
C1 C2 C3 C4 177.9(3) . . . . ?
C12 C11 C10 C9 0.4(5) . . . . ?
C7 C6 C5 N1 178.7(3) . . . . ?
C7 C6 C5 C4 -1.1(5) . . . . ?
C7 C2 C3 C4 -1.0(5) . . . . ?
C6 C7 C2 C1 -178.3(3) . . . . ?
C6 C7 C2 C3 0.7(5) . . . . ?
C6 C5 C4 C3 0.8(5) . . . . ?
C9 C14 C13 C12 0.5(5) . . . . ?
C14 C9 C8 N1 3.5(5) . . . . ?
C14 C9 C10 C11 1.1(5) . . . . ?
C5 N1 C8 C9 -179.5(3) . . . . ?
C5 C4 C3 C2 0.3(5) . . . . ?
C11 C12 C13 C14 1.0(5) . . . . ?
C2 C7 C6 C5 0.4(5) . . . . ?
C8 N1 C5 C6 176.5(3) . . . . ?
C8 N1 C5 C4 -3.6(5) . . . . ?
C8 C9 C14 C13 178.1(3) . . . . ?
C8 C9 C10 C11 -178.6(3) . . . . ?
C13 C12 C11 C10 -1.4(5) . . . . ?
C10 C9 C14 C13 -1.5(5) . . . . ?
C10 C9 C8 N1 -176.8(3) . . . . ?
C15 O3 C12 C11 -178.6(3) . . . . ?
C15 O3 C12 C13 1.4(5) . . . . ?

loop_
_exptl_oxdiff_crystal_face_indexfrac_h
_exptl_oxdiff_crystal_face_indexfrac_k
_exptl_oxdiff_crystal_face_indexfrac_l
_exptl_oxdiff_crystal_face_x
_exptl_oxdiff_crystal_face_y
_exptl_oxdiff_crystal_face_z
0.0613 10.4787 6.3319 -0.7412 -0.4019 -0.5377
-0.0613 -10.4787 -6.3319 0.7412 0.4019 0.5377
2.9930 2.8698 -0.8681 -0.5780 -0.3166 0.7521
-3.0186 -1.3227 1.8332 0.4730 0.2596 -0.8420
-2.7104 0.1297 4.9765 0.3188 -0.0439 -0.9468
-0.1832 -12.5658 -3.8890 0.8831 0.1656 0.4391
-0.3630 -12.0187 -4.5500 0.8737 0.2607 0.4108
0.0402 7.8064 8.0677 -0.5696 -0.5995 -0.5622
0.1333 0.1927 -9.8241 0.0230 0.8657 0.5000
0.4385 13.0831 2.5670 -0.9438 -0.0759 -0.3218
-0.1167 -1.6392 9.7546 0.0717 -0.8862 -0.4577
0.4254 10.4160 -6.3127 -0.7160 0.6787 0.1634
0.2239 10.8935 -5.9668 -0.7234 0.6854 0.0829
